data_4328374
loop_
_publ_author_name
'Xiangqian Dong'
'Yanping Zhang'
'Bin Liu'
'Yanzhong Zhen'
'Huaiming Hu'
'Ganglin Xue'

_publ_section_title
;
 Double Sandwich Polyoxometalate and Its Fe(III) Substituted Derivative,
 [As2Fe5Mo21O82]17- and [As2Fe6Mo20O80(H2O)2]16-
;
_journal_name_full 'Inorganic Chemistry'
_journal_page_first 2318
_journal_page_last 2324
_journal_paper_doi 10.1021/ic202314g
_journal_volume 51
_journal_year 2012
_chemical_formula_sum 'As2 Fe5 H96 Mo21 N17 O96'
_chemical_formula_weight 4314.77
_chemical_name_systematic
; 
 ? 
;
_space_group_IT_number 14
_symmetry_cell_setting monoclinic
_symmetry_space_group_name_Hall '-P 2yn'
_symmetry_space_group_name_H-M 'P 1 21/n 1'
_atom_sites_solution_hydrogens none
_atom_sites_solution_primary direct
_atom_sites_solution_secondary difmap
_audit_creation_method SHELXL-97
_cell_angle_alpha 90.00
_cell_angle_beta 106.5630(10)
_cell_angle_gamma 90.00
_cell_formula_units_Z 4
_cell_length_a 19.5756(18)
_cell_length_b 26.105(2)
_cell_length_c 23.470(2)
_cell_measurement_temperature 296(2)
_cell_volume 11496.0(17)
_computing_cell_refinement 'Bruker SMART'
_computing_data_collection 'Bruker SMART'
_computing_data_reduction 'Bruker SAINT'
_computing_molecular_graphics 'Bruker SHELXTL'
_computing_publication_material 'Bruker SHELXTL'
_computing_structure_refinement 'SHELXL-97 (Sheldrick, 1997)'
_computing_structure_solution 'SHELXS-97 (Sheldrick, 1990)'
_diffrn_ambient_temperature 296(2)
_diffrn_measured_fraction_theta_full 0.998
_diffrn_measured_fraction_theta_max 0.998
_diffrn_measurement_device_type 'CCD area detector'
_diffrn_measurement_method 'phi and omega scans'
_diffrn_radiation_monochromator graphite
_diffrn_radiation_source 'fine-focus sealed tube'
_diffrn_radiation_type MoK\a
_diffrn_radiation_wavelength 0.71073
_diffrn_reflns_av_R_equivalents 0.0719
_diffrn_reflns_av_sigmaI/netI 0.0989
_diffrn_reflns_limit_h_max 22
_diffrn_reflns_limit_h_min -23
_diffrn_reflns_limit_k_max 26
_diffrn_reflns_limit_k_min -31
_diffrn_reflns_limit_l_max 28
_diffrn_reflns_limit_l_min -23
_diffrn_reflns_number 56640
_diffrn_reflns_theta_full 25.10
_diffrn_reflns_theta_max 25.10
_diffrn_reflns_theta_min 1.60
_exptl_absorpt_coefficient_mu 3.494
_exptl_absorpt_correction_T_max 0.752
_exptl_absorpt_correction_T_min 0.636
_exptl_absorpt_correction_type multi-scan
_exptl_absorpt_process_details sadbas
_exptl_crystal_colour blue
_exptl_crystal_density_diffrn 2.493
_exptl_crystal_description block
_exptl_crystal_F_000 8244
_exptl_crystal_size_max 0.12
_exptl_crystal_size_mid 0.10
_exptl_crystal_size_min 0.08
_refine_diff_density_max 2.214
_refine_diff_density_min -1.150
_refine_diff_density_rms 0.275
_refine_ls_extinction_method none
_refine_ls_goodness_of_fit_ref 1.139
_refine_ls_hydrogen_treatment none
_refine_ls_matrix_type full
_refine_ls_number_parameters 1115
_refine_ls_number_reflns 20441
_refine_ls_number_restraints 0
_refine_ls_restrained_S_all 1.139
_refine_ls_R_factor_all 0.1246
_refine_ls_R_factor_gt 0.0664
_refine_ls_shift/su_max 0.004
_refine_ls_shift/su_mean 0.000
_refine_ls_structure_factor_coef Fsqd
_refine_ls_weighting_details 'calc w=1/[\s^2^(Fo^2^)+(0.1000P)^2^+1.1005P] where P=(Fo^2^+2Fc^2^)/3'
_refine_ls_weighting_scheme calc
_refine_ls_wR_factor_gt 0.1873
_refine_ls_wR_factor_ref 0.2215
_reflns_number_gt 11704
_reflns_number_total 20441
_reflns_threshold_expression >2sigma(I)
_cod_data_source_file ic202314g_si_002.cif
_cod_data_source_block xb3742_0m
_cod_original_cell_volume 11495.9(18)
_cod_database_code 4328374

loop_
_symmetry_equiv_pos_as_xyz
'x, y, z'
'-x+1/2, y+1/2, -z+1/2'
'-x, -y, -z'
'x-1/2, -y-1/2, z-1/2'

loop_
_atom_site_label
_atom_site_type_symbol
_atom_site_fract_x
_atom_site_fract_y
_atom_site_fract_z
_atom_site_U_iso_or_equiv
_atom_site_adp_type
_atom_site_occupancy
_atom_site_symmetry_multiplicity
_atom_site_calc_flag
As1 As 0.28735(7) 0.61258(6) 0.50981(6) 0.0274(3) Uani 1 1 d
As2 As -0.04636(8) 0.75956(6) 0.81459(6) 0.0310(4) Uani 1 1 d
Fe1 Fe 0.13934(10) 0.67233(8) 0.52869(8) 0.0284(5) Uani 1 1 d
Fe2 Fe 0.27371(10) 0.67837(8) 0.63212(9) 0.0293(5) Uani 1 1 d
Fe3 Fe -0.02431(10) 0.74324(8) 0.67599(9) 0.0313(5) Uani 1 1 d
Fe4 Fe 0.11049(10) 0.74500(8) 0.77917(9) 0.0303(5) Uani 1 1 d
Fe5 Fe 0.13292(10) 0.74742(7) 0.64311(8) 0.0247(5) Uani 1 1 d
Mo1 Mo 0.12668(6) 0.53955(5) 0.52669(5) 0.0287(3) Uani 1 1 d
Mo2 Mo 0.01492(6) 0.85181(5) 0.59938(6) 0.0313(3) Uani 1 1 d
Mo3 Mo 0.18373(7) 0.85601(5) 0.73091(6) 0.0323(3) Uani 1 1 d
Mo4 Mo -0.02068(6) 0.74543(5) 0.52260(5) 0.0269(3) Uani 1 1 d
Mo5 Mo 0.11799(6) 0.80697(5) 0.50619(5) 0.0293(3) Uani 1 1 d
Mo6 Mo 0.28887(6) 0.75673(5) 0.76226(5) 0.0297(3) Uani 1 1 d
Mo7 Mo 0.28785(6) 0.81369(5) 0.63763(6) 0.0302(3) Uani 1 1 d
Mo8 Mo -0.09951(7) 0.63807(5) 0.72571(6) 0.0351(3) Uani 1 1 d
Mo9 Mo 0.29684(6) 0.54742(5) 0.65766(5) 0.0294(3) Uani 1 1 d
Mo10 Mo -0.03272(7) 0.69778(6) 0.94948(6) 0.0374(3) Uani 1 1 d
Mo11 Mo 0.23365(7) 0.49902(5) 0.43055(5) 0.0320(3) Uani 1 1 d
Mo12 Mo 0.40027(6) 0.50665(5) 0.55553(6) 0.0308(3) Uani 1 1 d
Mo13 Mo -0.19889(7) 0.69297(6) 0.82255(6) 0.0408(4) Uani 1 1 d
Mo14 Mo 0.07047(7) 0.64134(5) 0.85591(6) 0.0350(3) Uani 1 1 d
Mo15 Mo 0.24817(7) 0.45108(5) 0.56664(6) 0.0313(3) Uani 1 1 d
Mo16 Mo 0.11264(7) 0.75311(5) 0.93334(5) 0.0347(3) Uani 1 1 d
Mo17 Mo 0.43776(7) 0.61368(5) 0.63551(6) 0.0362(3) Uani 1 1 d
Mo18 Mo 0.12481(7) 0.59849(5) 0.39635(5) 0.0344(3) Uani 1 1 d
Mo19 Mo -0.20141(7) 0.74521(6) 0.69332(6) 0.0415(4) Uani 1 1 d
Mo20 Mo -0.08323(7) 0.59496(6) 0.86072(6) 0.0408(4) Uani 1 1 d
Mo21 Mo 0.16746(7) 0.90515(5) 0.59762(6) 0.0384(3) Uani 1 1 d
N1 N 0.0816(8) 0.6142(6) 0.6659(6) 0.062(4) Uiso 1 1 d
N2 N 0.2104(9) 0.6135(6) 0.7648(7) 0.077(5) Uiso 1 1 d
O1 O 0.2434(5) 0.8831(4) 0.6679(4) 0.037(2) Uani 1 1 d
O2 O 0.1196(4) 0.6031(3) 0.5540(4) 0.029(2) Uani 1 1 d
O3 O 0.0761(5) 0.5502(4) 0.4516(4) 0.035(2) Uani 1 1 d
O4 O 0.1121(5) 0.8627(3) 0.6524(4) 0.031(2) Uani 1 1 d
O5 O 0.0250(5) 0.7897(3) 0.4681(4) 0.033(2) Uani 1 1 d
O6 O 0.2100(4) 0.7870(3) 0.6857(4) 0.026(2) Uani 1 1 d
O7 O 0.1736(5) 0.4742(4) 0.4962(4) 0.034(2) Uani 1 1 d
O8 O -0.0492(5) 0.8227(4) 0.5355(4) 0.040(3) Uani 1 1 d
O9 O 0.2932(5) 0.7517(4) 0.6103(4) 0.033(2) Uani 1 1 d
O10 O 0.3426(5) 0.8025(4) 0.7136(4) 0.036(2) Uani 1 1 d
O11 O 0.1553(5) 0.7452(3) 0.5037(4) 0.027(2) Uani 1 1 d
O12 O 0.3328(5) 0.4809(4) 0.6217(4) 0.033(2) Uani 1 1 d
O13 O 0.0722(4) 0.7825(3) 0.5795(4) 0.025(2) Uani 1 1 d
O14 O -0.0261(5) 0.6311(4) 0.8027(4) 0.036(2) Uani 1 1 d
O15 O 0.1906(6) 0.6241(4) 0.3681(4) 0.049(3) Uani 1 1 d
O16 O 0.0357(5) 0.6929(3) 0.5165(4) 0.026(2) Uani 1 1 d
O17 O -0.1103(5) 0.6728(4) 0.8833(4) 0.037(3) Uani 1 1 d
O18 O 0.1486(5) 0.5265(4) 0.3822(4) 0.038(3) Uani 1 1 d
O19 O 0.1259(5) 0.8207(4) 0.7613(4) 0.035(2) Uani 1 1 d
O20 O 0.1711(5) 0.6935(4) 0.6135(4) 0.032(2) Uani 1 1 d
O21 O -0.0115(5) 0.8182(4) 0.6558(4) 0.034(2) Uani 1 1 d
O22 O 0.0999(5) 0.6731(3) 0.7986(4) 0.034(2) Uani 1 1 d
O23 O 0.1973(5) 0.8282(3) 0.5753(4) 0.031(2) Uani 1 1 d
O24 O 0.2978(5) 0.7036(3) 0.7173(4) 0.030(2) Uani 1 1 d
O25 O 0.4610(5) 0.6375(4) 0.5753(5) 0.049(3) Uani 1 1 d
O26 O 0.0803(5) 0.7317(4) 0.6938(4) 0.031(2) Uani 1 1 d
O27 O 0.0070(5) 0.7583(4) 0.7647(4) 0.033(2) Uani 1 1 d
O28 O 0.2168(4) 0.5269(3) 0.5896(4) 0.028(2) Uani 1 1 d
O29 O 0.3375(4) 0.5776(3) 0.5738(4) 0.027(2) Uani 1 1 d
O30 O -0.0437(4) 0.7289(4) 0.5882(4) 0.031(2) Uani 1 1 d
O31 O 0.3028(4) 0.4893(3) 0.5077(4) 0.028(2) Uani 1 1 d
O32 O -0.2504(5) 0.7054(4) 0.7441(4) 0.047(3) Uani 1 1 d
O33 O 0.0045(5) 0.6222(4) 0.9130(4) 0.043(3) Uani 1 1 d
O34 O -0.1256(5) 0.7583(4) 0.6658(4) 0.034(2) Uani 1 1 d
O35 O 0.3886(5) 0.5657(4) 0.6896(4) 0.037(3) Uani 1 1 d
O36 O 0.2448(4) 0.6554(3) 0.5458(4) 0.028(2) Uani 1 1 d
O37 O -0.1160(5) 0.7162(4) 0.7745(4) 0.032(2) Uani 1 1 d
O38 O 0.0461(6) 0.6015(4) 0.3398(4) 0.055(3) Uani 1 1 d
O39 O 0.4619(5) 0.5406(4) 0.6185(4) 0.037(2) Uani 1 1 d
O40 O -0.1004(6) 0.5770(4) 0.7010(5) 0.050(3) Uani 1 1 d
O41 O 0.1310(5) 0.6724(4) 0.9180(4) 0.036(2) Uani 1 1 d
O42 O 0.2588(5) 0.6094(3) 0.6596(4) 0.032(2) Uani 1 1 d
O43 O 0.0685(5) 0.8095(4) 0.9392(5) 0.048(3) Uani 1 1 d
O44 O -0.1815(5) 0.6641(4) 0.6803(4) 0.043(3) Uani 1 1 d
O45 O 0.2675(5) 0.8332(4) 0.7823(4) 0.037(3) Uani 1 1 d
O46 O 0.3758(5) 0.6627(3) 0.6428(4) 0.032(2) Uani 1 1 d
O47 O 0.2163(5) 0.7363(4) 0.7892(4) 0.031(2) Uani 1 1 d
O48 O 0.2117(4) 0.5707(3) 0.4792(4) 0.027(2) Uani 1 1 d
O49 O -0.0697(5) 0.7566(4) 0.9527(5) 0.050(3) Uani 1 1 d
O50 O -0.1572(5) 0.6201(4) 0.7912(4) 0.045(3) Uani 1 1 d
O51 O 0.1337(5) 0.7650(4) 0.8643(4) 0.036(2) Uani 1 1 d
O52 O 0.2765(5) 0.5169(4) 0.7155(4) 0.039(3) Uani 1 1 d
O53 O 0.2807(5) 0.3953(4) 0.5442(4) 0.037(3) Uani 1 1 d
O54 O -0.0394(5) 0.6701(4) 0.6930(4) 0.034(2) Uani 1 1 d
O55 O 0.0112(5) 0.7197(4) 0.8722(4) 0.032(2) Uani 1 1 d
O56 O 0.3455(5) 0.8485(4) 0.6099(4) 0.042(3) Uani 1 1 d
O57 O 0.1408(5) 0.8416(4) 0.4532(4) 0.043(3) Uani 1 1 d
O58 O 0.1162(5) 0.6500(4) 0.4459(4) 0.036(2) Uani 1 1 d
O59 O -0.1998(5) 0.7524(4) 0.8511(4) 0.046(3) Uani 1 1 d
O60 O 0.1054(5) 0.5812(4) 0.8591(5) 0.046(3) Uani 1 1 d
O61 O -0.0589(6) 0.5373(4) 0.8367(5) 0.056(3) Uani 1 1 d
O62 O 0.2922(5) 0.5283(4) 0.3995(4) 0.045(3) Uani 1 1 d
O63 O 0.1941(5) 0.7584(4) 0.9855(4) 0.049(3) Uani 1 1 d
O64 O 0.0697(5) 0.5035(4) 0.5542(4) 0.037(2) Uani 1 1 d
O65 O -0.0979(5) 0.7357(4) 0.4664(4) 0.041(3) Uani 1 1 d
O66 O -0.2731(6) 0.7456(5) 0.6291(5) 0.063(4) Uani 1 1 d
O67 O 0.2285(5) 0.4361(4) 0.4052(4) 0.043(3) Uani 1 1 d
O68 O 0.4389(5) 0.4467(4) 0.5641(4) 0.042(3) Uani 1 1 d
O69 O 0.4247(5) 0.5347(4) 0.4989(4) 0.045(3) Uani 1 1 d
O70 O 0.3629(5) 0.7527(4) 0.8234(4) 0.047(3) Uani 1 1 d
O71 O 0.1799(5) 0.9157(4) 0.7585(4) 0.045(3) Uani 1 1 d
O72 O 0.2151(6) 0.9273(4) 0.5506(5) 0.049(3) Uani 1 1 d
O73 O 0.1996(5) 0.4265(4) 0.6100(4) 0.038(3) Uani 1 1 d
O74 O -0.2075(6) 0.8028(4) 0.7278(5) 0.057(3) Uani 1 1 d
O75 O 0.0632(6) 0.7134(4) 0.9836(4) 0.045(3) Uani 1 1 d
O76 O -0.0491(6) 0.6628(4) 1.0066(4) 0.052(3) Uani 1 1 d
O77 O -0.2598(6) 0.6602(5) 0.8473(5) 0.063(4) Uani 1 1 d
O78 O 0.1382(6) 0.9605(4) 0.6240(5) 0.060(3) Uani 1 1 d
O79 O 0.5120(5) 0.6244(4) 0.6958(5) 0.056(3) Uani 1 1 d
O80 O -0.1309(6) 0.5764(4) 0.9081(5) 0.057(3) Uani 1 1 d
O81 O -0.0204(6) 0.9108(4) 0.5993(5) 0.053(3) Uani 1 1 d
O82 O 0.0805(5) 0.8776(4) 0.5423(4) 0.041(3) Uani 1 1 d
O101 O 0.7741(6) 0.6868(4) 0.4029(5) 0.059(3) Uiso 1 1 d
O102 O 0.7937(6) 0.7408(5) 0.9795(6) 0.072(4) Uiso 1 1 d
O103 O 0.7915(7) 0.6298(6) 0.9785(6) 0.092(5) Uiso 1 1 d
O104 O 0.3120(8) 0.6982(6) 0.0470(7) 0.096(5) Uiso 1 1 d
O105 O 0.9566(7) 0.8703(5) 0.9535(6) 0.086(4) Uiso 1 1 d
O106 O 0.4156(8) 0.3845(6) 0.6558(6) 0.091(5) Uiso 1 1 d
O107 O 0.3296(8) 0.6383(6) 0.3570(7) 0.103(5) Uiso 1 1 d
O108 O 0.0527(8) 0.3951(6) 0.5249(7) 0.102(5) Uiso 1 1 d
O109 O 0.8642(10) 0.6375(7) 0.5521(8) 0.135(7) Uiso 1 1 d
O110 O 0.9761(9) 0.5367(7) 0.6231(8) 0.126(6) Uiso 1 1 d
O111 O 0.9053(11) 0.8543(8) 0.4039(9) 0.154(8) Uiso 1 1 d
O112 O 0.2694(11) 0.6795(8) 0.9012(10) 0.165(8) Uiso 1 1 d
O113 O 0.3163(9) 0.3491(7) 0.4416(8) 0.120(6) Uiso 1 1 d
O114 O 0.0593(9) 0.9851(7) 0.7096(8) 0.131(6) Uiso 1 1 d
O115 O 0.7268(11) 0.5669(8) 0.7021(10) 0.166(8) Uiso 1 1 d
O116 O 0.9188(13) 0.6403(9) 0.3541(11) 0.188(9) Uiso 1 1 d
O117 O 0.5953(13) 0.5617(9) 0.5899(11) 0.192(10) Uiso 1 1 d
O118 O 0.1620(16) 0.7393(12) 0.3769(14) 0.256(14) Uiso 1 1 d
O119 O 0.9065(12) 0.8669(9) 0.2883(10) 0.175(9) Uiso 1 1 d
O120 O 0.1522(14) 0.5230(10) 0.2609(11) 0.204(10) Uiso 1 1 d
O121 O 0.0297(18) 0.7453(13) 0.3621(16) 0.285(16) Uiso 1 1 d
O122 O 0.5377(18) 0.3891(13) 0.7597(15) 0.295(16) Uiso 1 1 d
O123 O 0.6315(19) 0.6530(14) 0.6649(16) 0.307(17) Uiso 1 1 d
O124 O 0.4368(15) 0.7507(10) 0.5907(12) 0.228(12) Uiso 1 1 d
O125 O 0.471(2) 0.7457(14) 0.7192(17) 0.328(19) Uiso 1 1 d
O126 O 0.3431(17) 0.9444(12) 0.7841(14) 0.274(15) Uiso 1 1 d
O127 O 0.0652(19) 0.7669(14) 0.0884(17) 0.300(17) Uiso 1 1 d
O128 O 0.270(2) 0.5446(16) 0.8512(18) 0.35(2) Uiso 1 1 d
O129 O 0.041(2) 0.5059(14) 0.7527(17) 0.317(18) Uiso 1 1 d

loop_
_atom_site_aniso_label
_atom_site_aniso_U_11
_atom_site_aniso_U_22
_atom_site_aniso_U_33
_atom_site_aniso_U_23
_atom_site_aniso_U_13
_atom_site_aniso_U_12
As1 0.0259(8) 0.0339(9) 0.0248(8) -0.0033(7) 0.0111(6) -0.0012(6)
As2 0.0270(8) 0.0442(10) 0.0248(8) -0.0059(7) 0.0125(6) -0.0008(7)
Fe1 0.0265(11) 0.0361(13) 0.0237(11) -0.0049(10) 0.0089(9) -0.0016(9)
Fe2 0.0263(11) 0.0375(13) 0.0250(11) -0.0045(10) 0.0088(9) 0.0002(9)
Fe3 0.0264(11) 0.0449(14) 0.0247(11) -0.0030(10) 0.0107(9) 0.0000(10)
Fe4 0.0281(11) 0.0426(13) 0.0207(11) -0.0049(10) 0.0078(9) -0.0009(9)
Fe5 0.0238(11) 0.0323(12) 0.0197(10) -0.0046(9) 0.0089(8) -0.0020(9)
Mo1 0.0249(7) 0.0332(8) 0.0299(7) -0.0048(6) 0.0108(5) -0.0014(6)
Mo2 0.0307(7) 0.0322(8) 0.0313(7) -0.0022(6) 0.0091(6) 0.0019(6)
Mo3 0.0357(7) 0.0329(8) 0.0282(7) -0.0073(6) 0.0092(6) -0.0020(6)
Mo4 0.0247(7) 0.0345(8) 0.0213(7) -0.0019(6) 0.0061(5) 0.0009(5)
Mo5 0.0305(7) 0.0345(8) 0.0246(7) 0.0021(6) 0.0104(5) -0.0003(6)
Mo6 0.0249(7) 0.0403(8) 0.0239(7) -0.0056(6) 0.0071(5) -0.0026(6)
Mo7 0.0286(7) 0.0347(8) 0.0296(7) -0.0020(6) 0.0120(6) -0.0055(6)
Mo8 0.0366(8) 0.0452(9) 0.0264(7) -0.0086(6) 0.0134(6) -0.0095(6)
Mo9 0.0305(7) 0.0334(7) 0.0254(7) -0.0016(6) 0.0098(5) 0.0031(6)
Mo10 0.0375(8) 0.0530(9) 0.0248(7) -0.0057(7) 0.0138(6) -0.0055(7)
Mo11 0.0309(7) 0.0387(8) 0.0269(7) -0.0070(6) 0.0093(6) 0.0025(6)
Mo12 0.0259(7) 0.0356(8) 0.0332(7) -0.0031(6) 0.0122(6) 0.0020(6)
Mo13 0.0312(8) 0.0669(10) 0.0284(7) -0.0042(7) 0.0151(6) -0.0042(7)
Mo14 0.0357(8) 0.0419(8) 0.0304(7) -0.0019(6) 0.0141(6) 0.0010(6)
Mo15 0.0322(7) 0.0313(7) 0.0333(7) -0.0017(6) 0.0141(6) -0.0003(6)
Mo16 0.0316(7) 0.0504(9) 0.0230(7) -0.0070(6) 0.0095(6) -0.0032(6)
Mo17 0.0244(7) 0.0444(9) 0.0395(8) -0.0113(7) 0.0086(6) -0.0007(6)
Mo18 0.0350(7) 0.0436(8) 0.0237(7) -0.0052(6) 0.0070(6) 0.0061(6)
Mo19 0.0262(7) 0.0683(11) 0.0313(8) -0.0003(7) 0.0102(6) 0.0012(7)
Mo20 0.0467(9) 0.0461(9) 0.0341(8) -0.0030(7) 0.0190(7) -0.0086(7)
Mo21 0.0425(8) 0.0314(8) 0.0420(8) 0.0007(7) 0.0131(7) -0.0040(6)
O1 0.027(5) 0.033(6) 0.048(7) -0.003(5) 0.007(5) -0.005(4)
O2 0.027(5) 0.032(6) 0.030(5) -0.007(4) 0.010(4) 0.000(4)
O3 0.026(5) 0.054(7) 0.025(5) 0.002(5) 0.008(4) 0.002(5)
O4 0.030(5) 0.032(6) 0.028(5) 0.002(5) 0.002(4) 0.005(4)
O5 0.044(6) 0.031(6) 0.024(5) 0.006(4) 0.012(4) 0.003(5)
O6 0.024(5) 0.029(5) 0.023(5) -0.001(4) 0.004(4) -0.005(4)
O7 0.032(6) 0.034(6) 0.033(6) 0.001(5) 0.006(4) 0.005(4)
O8 0.036(6) 0.052(7) 0.029(6) -0.003(5) 0.007(5) -0.002(5)
O9 0.030(6) 0.046(6) 0.027(5) -0.003(5) 0.016(4) -0.009(5)
O10 0.026(5) 0.052(7) 0.033(6) -0.009(5) 0.015(4) -0.001(5)
O11 0.028(5) 0.034(6) 0.020(5) 0.003(4) 0.011(4) 0.003(4)
O12 0.029(5) 0.036(6) 0.037(6) 0.002(5) 0.013(4) 0.008(4)
O13 0.032(5) 0.022(5) 0.023(5) 0.002(4) 0.011(4) 0.001(4)
O14 0.030(5) 0.050(7) 0.026(5) 0.001(5) 0.005(4) 0.000(5)
O15 0.063(7) 0.055(7) 0.038(6) 0.006(6) 0.027(6) 0.010(6)
O16 0.034(5) 0.023(5) 0.025(5) -0.005(4) 0.012(4) 0.004(4)
O17 0.032(6) 0.057(7) 0.023(5) -0.009(5) 0.007(4) -0.007(5)
O18 0.032(6) 0.053(7) 0.029(6) -0.016(5) 0.010(4) 0.005(5)
O19 0.038(6) 0.043(6) 0.029(6) -0.008(5) 0.020(5) -0.006(5)
O20 0.031(5) 0.039(6) 0.027(5) -0.001(5) 0.011(4) 0.000(5)
O21 0.035(6) 0.039(6) 0.025(5) 0.000(5) 0.003(4) 0.006(5)
O22 0.040(6) 0.028(6) 0.034(6) -0.001(5) 0.012(5) 0.012(5)
O23 0.031(5) 0.028(6) 0.034(6) 0.005(5) 0.012(4) -0.001(4)
O24 0.031(5) 0.036(6) 0.025(5) -0.001(4) 0.009(4) 0.001(4)
O25 0.046(7) 0.060(8) 0.048(7) -0.010(6) 0.026(6) -0.007(6)
O26 0.034(6) 0.043(6) 0.017(5) 0.000(5) 0.008(4) -0.004(5)
O27 0.037(6) 0.044(6) 0.021(5) -0.005(5) 0.013(4) -0.004(5)
O28 0.023(5) 0.042(6) 0.025(5) -0.001(5) 0.016(4) 0.003(4)
O29 0.031(5) 0.036(6) 0.017(5) -0.006(4) 0.011(4) -0.003(4)
O30 0.021(5) 0.044(6) 0.028(5) 0.000(5) 0.006(4) 0.004(4)
O31 0.026(5) 0.027(5) 0.034(5) -0.003(4) 0.013(4) 0.000(4)
O32 0.032(6) 0.089(9) 0.024(6) -0.002(6) 0.013(5) -0.009(6)
O33 0.053(7) 0.054(7) 0.028(6) 0.003(5) 0.024(5) -0.001(5)
O34 0.023(5) 0.054(7) 0.026(5) -0.008(5) 0.006(4) -0.010(5)
O35 0.035(6) 0.056(7) 0.021(5) -0.001(5) 0.008(4) 0.010(5)
O36 0.029(5) 0.031(6) 0.026(5) -0.011(4) 0.009(4) 0.003(4)
O37 0.027(5) 0.040(6) 0.031(6) -0.003(5) 0.011(4) 0.000(4)
O38 0.060(8) 0.067(8) 0.030(6) -0.012(6) 0.000(5) 0.017(6)
O39 0.034(6) 0.042(6) 0.035(6) -0.011(5) 0.011(5) 0.000(5)
O40 0.056(7) 0.043(7) 0.055(7) -0.008(6) 0.025(6) -0.013(6)
O41 0.038(6) 0.041(6) 0.026(5) 0.000(5) 0.007(4) 0.003(5)
O42 0.031(5) 0.038(6) 0.032(6) -0.001(5) 0.016(4) 0.008(4)
O43 0.047(7) 0.051(7) 0.052(7) -0.017(6) 0.021(6) -0.010(5)
O44 0.034(6) 0.058(7) 0.039(6) 0.000(5) 0.018(5) -0.007(5)
O45 0.034(6) 0.054(7) 0.026(5) -0.007(5) 0.012(4) -0.008(5)
O46 0.031(5) 0.036(6) 0.033(6) -0.008(5) 0.015(4) -0.001(4)
O47 0.028(5) 0.045(6) 0.024(5) 0.000(5) 0.012(4) 0.009(5)
O48 0.023(5) 0.039(6) 0.023(5) 0.003(4) 0.011(4) 0.001(4)
O49 0.045(7) 0.055(8) 0.050(7) -0.004(6) 0.017(6) -0.005(6)
O50 0.055(7) 0.046(7) 0.038(6) -0.005(5) 0.018(5) -0.007(5)
O51 0.033(6) 0.042(6) 0.037(6) -0.016(5) 0.016(5) -0.013(5)
O52 0.048(6) 0.048(7) 0.028(6) 0.012(5) 0.022(5) 0.004(5)
O53 0.042(6) 0.037(6) 0.037(6) -0.004(5) 0.019(5) 0.010(5)
O54 0.035(6) 0.048(6) 0.022(5) -0.008(5) 0.016(4) -0.009(5)
O55 0.034(6) 0.041(6) 0.023(5) -0.007(5) 0.014(4) 0.001(5)
O56 0.050(7) 0.040(6) 0.045(7) 0.002(5) 0.025(5) -0.011(5)
O57 0.052(7) 0.049(7) 0.030(6) 0.014(5) 0.014(5) 0.003(5)
O58 0.041(6) 0.040(6) 0.026(5) 0.003(5) 0.008(5) 0.011(5)
O59 0.047(7) 0.054(7) 0.039(6) -0.008(6) 0.013(5) 0.007(5)
O60 0.048(7) 0.044(7) 0.050(7) 0.007(6) 0.020(5) 0.015(5)
O61 0.072(8) 0.048(7) 0.053(7) -0.006(6) 0.024(6) -0.006(6)
O62 0.039(6) 0.053(7) 0.041(6) 0.006(5) 0.008(5) -0.003(5)
O63 0.035(6) 0.090(9) 0.017(5) 0.000(6) -0.001(5) -0.001(6)
O64 0.040(6) 0.036(6) 0.039(6) 0.002(5) 0.019(5) -0.003(5)
O65 0.027(6) 0.067(8) 0.026(6) -0.004(5) 0.005(4) 0.003(5)
O66 0.034(7) 0.099(10) 0.055(8) 0.006(7) 0.008(6) 0.001(6)
O67 0.047(7) 0.037(6) 0.040(6) -0.015(5) 0.004(5) 0.006(5)
O68 0.034(6) 0.052(7) 0.048(7) 0.011(5) 0.026(5) 0.013(5)
O69 0.039(6) 0.054(7) 0.047(7) 0.010(6) 0.020(5) -0.001(5)
O70 0.037(6) 0.073(8) 0.032(6) -0.004(6) 0.012(5) 0.002(5)
O71 0.054(7) 0.037(6) 0.043(7) -0.012(5) 0.009(5) -0.001(5)
O72 0.063(8) 0.042(7) 0.053(7) 0.006(6) 0.032(6) -0.009(6)
O73 0.045(6) 0.040(6) 0.033(6) -0.007(5) 0.018(5) -0.006(5)
O74 0.061(8) 0.071(8) 0.044(7) -0.006(6) 0.024(6) 0.018(6)
O75 0.058(7) 0.052(7) 0.031(6) -0.012(5) 0.024(5) -0.011(6)
O76 0.052(7) 0.077(9) 0.028(6) 0.006(6) 0.014(5) -0.003(6)
O77 0.044(7) 0.104(10) 0.045(7) -0.009(7) 0.018(6) -0.024(7)
O78 0.068(8) 0.039(7) 0.075(9) -0.016(6) 0.026(7) -0.009(6)
O79 0.036(6) 0.068(8) 0.058(8) -0.025(7) 0.002(5) 0.003(6)
O80 0.071(8) 0.063(8) 0.048(7) -0.001(6) 0.032(6) -0.013(6)
O81 0.055(7) 0.034(7) 0.071(8) 0.004(6) 0.019(6) 0.008(5)
O82 0.044(6) 0.033(6) 0.041(6) 0.007(5) 0.005(5) 0.007(5)

loop_
_atom_type_symbol
_atom_type_description
_atom_type_scat_dispersion_real
_atom_type_scat_dispersion_imag
_atom_type_scat_source
O O 0.0106 0.0060 'International Tables Vol C Tables 4.2.6.8 and 6.1.1.4'
Mo Mo -1.6832 0.6857 'International Tables Vol C Tables 4.2.6.8 and 6.1.1.4'
As As 0.0499 2.0058 'International Tables Vol C Tables 4.2.6.8 and 6.1.1.4'
Fe Fe 0.3463 0.8444 'International Tables Vol C Tables 4.2.6.8 and 6.1.1.4'
N N 0.0061 0.0033 'International Tables Vol C Tables 4.2.6.8 and 6.1.1.4'
H H 0.0000 0.0000 'International Tables Vol C Tables 4.2.6.8 and 6.1.1.4'

loop_
_geom_angle_atom_site_label_1
_geom_angle_atom_site_label_2
_geom_angle_atom_site_label_3
_geom_angle
O36 As1 O29 98.3(4)
O36 As1 O48 97.5(4)
O29 As1 O48 102.4(4)
O27 As2 O37 98.2(4)
O27 As2 O55 97.1(4)
O37 As2 O55 104.0(4)
O58 Fe1 O2 91.0(4)
O58 Fe1 O20 175.3(4)
O2 Fe1 O20 89.2(4)
O58 Fe1 O36 93.8(4)
O2 Fe1 O36 91.0(4)
O20 Fe1 O36 81.5(4)
O58 Fe1 O16 90.0(4)
O2 Fe1 O16 90.7(4)
O20 Fe1 O16 94.7(4)
O36 Fe1 O16 175.9(3)
O58 Fe1 O11 90.2(4)
O2 Fe1 O11 177.1(4)
O20 Fe1 O11 89.9(4)
O36 Fe1 O11 91.7(4)
O16 Fe1 O11 86.6(3)
O42 Fe2 O20 91.2(4)
O42 Fe2 O46 90.4(4)
O20 Fe2 O46 174.7(4)
O42 Fe2 O24 89.4(4)
O20 Fe2 O24 95.1(4)
O46 Fe2 O24 90.0(4)
O42 Fe2 O36 91.8(4)
O20 Fe2 O36 82.1(4)
O46 Fe2 O36 92.8(4)
O24 Fe2 O36 176.9(4)
O42 Fe2 O9 175.5(4)
O20 Fe2 O9 90.4(4)
O46 Fe2 O9 88.4(4)
O24 Fe2 O9 86.3(4)
O36 Fe2 O9 92.5(4)
O34 Fe3 O54 90.8(4)
O34 Fe3 O26 174.4(4)
O54 Fe3 O26 90.9(4)
O34 Fe3 O30 91.3(4)
O54 Fe3 O30 91.8(4)
O26 Fe3 O30 93.9(4)
O34 Fe3 O27 94.9(4)
O54 Fe3 O27 90.0(4)
O26 Fe3 O27 79.8(4)
O30 Fe3 O27 173.5(4)
O34 Fe3 O21 88.0(4)
O54 Fe3 O21 178.0(4)
O26 Fe3 O21 90.4(4)
O30 Fe3 O21 86.6(4)
O27 Fe3 O21 91.8(4)
O26 Fe4 O22 92.7(4)
O26 Fe4 O27 81.9(4)
O22 Fe4 O27 92.1(4)
O26 Fe4 O51 173.6(4)
O22 Fe4 O51 91.6(4)
O27 Fe4 O51 93.2(4)
O26 Fe4 O47 95.7(4)
O22 Fe4 O47 92.2(4)
O27 Fe4 O47 175.2(4)
O51 Fe4 O47 88.9(4)
O26 Fe4 O19 88.9(4)
O22 Fe4 O19 177.6(4)
O27 Fe4 O19 89.9(4)
O51 Fe4 O19 87.0(4)
O47 Fe4 O19 85.9(4)
O20 Fe5 O26 116.3(4)
O20 Fe5 O13 108.1(4)
O26 Fe5 O13 106.4(4)
O20 Fe5 O6 106.0(4)
O26 Fe5 O6 107.2(4)
O13 Fe5 O6 113.0(4)
O64 Mo1 O3 102.7(4)
O64 Mo1 O2 104.2(4)
O3 Mo1 O2 97.6(4)
O64 Mo1 O28 99.4(4)
O3 Mo1 O28 153.0(4)
O2 Mo1 O28 91.7(4)
O64 Mo1 O7 94.3(4)
O3 Mo1 O7 87.9(4)
O2 Mo1 O7 158.8(4)
O28 Mo1 O7 75.0(3)
O64 Mo1 O48 166.5(4)
O3 Mo1 O48 75.5(3)
O2 Mo1 O48 89.3(4)
O28 Mo1 O48 79.3(3)
O7 Mo1 O48 72.3(3)
O81 Mo2 O21 104.1(5)
O81 Mo2 O8 101.1(5)
O21 Mo2 O8 97.4(4)
O81 Mo2 O4 101.0(5)
O21 Mo2 O4 92.0(4)
O8 Mo2 O4 153.1(4)
O81 Mo2 O82 91.7(5)
O21 Mo2 O82 160.5(4)
O8 Mo2 O82 90.6(4)
O4 Mo2 O82 73.5(4)
O81 Mo2 O13 164.4(4)
O21 Mo2 O13 91.5(4)
O8 Mo2 O13 76.2(4)
O4 Mo2 O13 78.4(3)
O82 Mo2 O13 73.1(3)
O71 Mo3 O19 102.9(5)
O71 Mo3 O45 100.1(5)
O19 Mo3 O45 97.0(4)
O71 Mo3 O4 100.2(4)
O19 Mo3 O4 93.2(4)
O45 Mo3 O4 154.6(4)
O71 Mo3 O6 165.3(4)
O19 Mo3 O6 91.8(4)
O45 Mo3 O6 76.5(4)
O4 Mo3 O6 80.0(3)
O71 Mo3 O1 92.9(4)
O19 Mo3 O1 161.3(4)
O45 Mo3 O1 90.0(4)
O4 Mo3 O1 73.9(4)
O6 Mo3 O1 72.9(3)
O65 Mo4 O30 104.2(4)
O65 Mo4 O16 104.6(4)
O30 Mo4 O16 101.5(4)
O65 Mo4 O5 92.7(4)
O30 Mo4 O5 156.5(4)
O16 Mo4 O5 89.6(4)
O65 Mo4 O8 92.3(4)
O30 Mo4 O8 88.0(4)
O16 Mo4 O8 157.7(4)
O5 Mo4 O8 75.0(4)
O65 Mo4 O13 160.8(4)
O30 Mo4 O13 87.1(4)
O16 Mo4 O13 87.9(4)
O5 Mo4 O13 72.6(3)
O8 Mo4 O13 72.4(3)
O57 Mo5 O11 105.2(4)
O57 Mo5 O5 101.9(4)
O11 Mo5 O5 96.9(4)
O57 Mo5 O23 98.2(4)
O11 Mo5 O23 92.8(4)
O5 Mo5 O23 154.5(4)
O57 Mo5 O82 91.3(4)
O11 Mo5 O82 160.3(4)
O5 Mo5 O82 90.0(4)
O23 Mo5 O82 74.0(4)
O57 Mo5 O13 163.4(4)
O11 Mo5 O13 91.4(3)
O5 Mo5 O13 75.3(3)
O23 Mo5 O13 80.9(3)
O82 Mo5 O13 72.5(3)
O70 Mo6 O24 104.2(4)
O70 Mo6 O47 104.5(4)
O24 Mo6 O47 101.4(4)
O70 Mo6 O45 92.5(4)
O24 Mo6 O45 157.5(4)
O47 Mo6 O45 88.6(4)
O70 Mo6 O10 93.1(4)
O24 Mo6 O10 88.4(4)
O47 Mo6 O10 156.8(4)
O45 Mo6 O10 75.4(4)
O70 Mo6 O6 161.0(4)
O24 Mo6 O6 87.7(4)
O47 Mo6 O6 87.3(4)
O45 Mo6 O6 72.6(3)
O10 Mo6 O6 72.1(3)
O56 Mo7 O9 103.6(4)
O56 Mo7 O10 100.9(5)
O9 Mo7 O10 97.5(4)
O56 Mo7 O23 99.5(4)
O9 Mo7 O23 92.3(4)
O10 Mo7 O23 154.5(4)
O56 Mo7 O1 92.9(4)
O9 Mo7 O1 160.4(4)
O10 Mo7 O1 89.6(4)
O23 Mo7 O1 74.3(4)
O56 Mo7 O6 165.3(4)
O9 Mo7 O6 91.0(4)
O10 Mo7 O6 75.7(3)
O23 Mo7 O6 80.7(3)
O1 Mo7 O6 73.0(3)
O40 Mo8 O54 103.8(5)
O40 Mo8 O44 103.6(5)
O54 Mo8 O44 98.9(4)
O40 Mo8 O14 99.2(5)
O54 Mo8 O14 92.3(4)
O44 Mo8 O14 151.3(4)
O40 Mo8 O50 94.6(4)
O54 Mo8 O50 158.8(4)
O44 Mo8 O50 86.9(4)
O14 Mo8 O50 74.0(4)
O40 Mo8 O37 166.1(4)
O54 Mo8 O37 90.1(4)
O44 Mo8 O37 75.0(4)
O14 Mo8 O37 78.7(4)
O50 Mo8 O37 71.5(3)
O52 Mo9 O42 102.0(4)
O52 Mo9 O35 102.8(4)
O42 Mo9 O35 97.0(4)
O52 Mo9 O28 101.8(4)
O42 Mo9 O28 91.5(4)
O35 Mo9 O28 151.6(4)
O52 Mo9 O12 96.4(4)
O42 Mo9 O12 158.9(4)
O35 Mo9 O12 88.8(4)
O28 Mo9 O12 74.5(3)
O52 Mo9 O29 170.1(4)
O42 Mo9 O29 87.9(4)
O35 Mo9 O29 74.7(3)
O28 Mo9 O29 78.6(3)
O12 Mo9 O29 74.0(3)
O49 Mo10 O76 105.4(5)
O49 Mo10 O75 99.9(5)
O76 Mo10 O75 99.8(5)
O49 Mo10 O17 95.2(5)
O76 Mo10 O17 99.6(5)
O75 Mo10 O17 151.1(4)
O49 Mo10 O55 94.1(4)
O76 Mo10 O55 160.4(4)
O75 Mo10 O55 74.1(4)
O17 Mo10 O55 80.5(4)
O49 Mo10 O33 162.0(4)
O76 Mo10 O33 89.1(4)
O75 Mo10 O33 87.8(4)
O17 Mo10 O33 71.4(4)
O55 Mo10 O33 72.3(3)
O62 Mo11 O67 104.9(5)
O62 Mo11 O18 99.2(4)
O67 Mo11 O18 101.5(4)
O62 Mo11 O31 94.7(4)
O67 Mo11 O31 98.7(4)
O18 Mo11 O31 151.5(4)
O62 Mo11 O7 162.6(4)
O67 Mo11 O7 88.4(4)
O18 Mo11 O7 88.7(4)
O31 Mo11 O7 71.9(3)
O62 Mo11 O48 95.2(4)
O67 Mo11 O48 159.8(4)
O18 Mo11 O48 74.3(3)
O31 Mo11 O48 79.8(3)
O7 Mo11 O48 71.9(3)
O69 Mo12 O68 105.7(5)
O69 Mo12 O39 98.9(5)
O68 Mo12 O39 100.2(5)
O69 Mo12 O31 95.5(4)
O68 Mo12 O31 100.3(4)
O39 Mo12 O31 150.7(4)
O69 Mo12 O29 94.7(4)
O68 Mo12 O29 159.5(4)
O39 Mo12 O29 74.3(4)
O31 Mo12 O29 79.2(3)
O69 Mo12 O12 162.5(4)
O68 Mo12 O12 88.5(4)
O39 Mo12 O12 88.4(4)
O31 Mo12 O12 71.5(3)
O29 Mo12 O12 71.8(3)
O59 Mo13 O77 103.8(6)
O59 Mo13 O32 99.6(5)
O77 Mo13 O32 101.0(5)
O59 Mo13 O17 93.7(4)
O77 Mo13 O17 100.2(5)
O32 Mo13 O17 151.4(4)
O59 Mo13 O50 160.2(4)
O77 Mo13 O50 92.3(5)
O32 Mo13 O50 88.3(4)
O17 Mo13 O50 71.9(4)
O59 Mo13 O37 92.4(4)
O77 Mo13 O37 163.7(5)
O32 Mo13 O37 74.3(4)
O17 Mo13 O37 80.1(4)
O50 Mo13 O37 72.2(3)
O60 Mo14 O41 102.5(5)
O60 Mo14 O22 104.3(4)
O41 Mo14 O22 96.9(4)
O60 Mo14 O14 101.7(5)
O41 Mo14 O14 150.9(4)
O22 Mo14 O14 92.4(4)
O60 Mo14 O33 93.5(4)
O41 Mo14 O33 88.5(4)
O22 Mo14 O33 159.7(4)
O14 Mo14 O33 74.1(4)
O60 Mo14 O55 165.8(4)
O41 Mo14 O55 74.1(4)
O22 Mo14 O55 90.0(3)
O14 Mo14 O55 78.4(4)
O33 Mo14 O55 72.7(3)
O73 Mo15 O53 100.5(5)
O73 Mo15 O12 105.5(4)
O53 Mo15 O12 102.8(4)
O73 Mo15 O7 102.2(4)
O53 Mo15 O7 104.6(4)
O12 Mo15 O7 136.3(4)
O73 Mo15 O28 87.1(4)
O53 Mo15 O28 172.4(4)
O12 Mo15 O28 73.8(3)
O7 Mo15 O28 74.7(3)
O73 Mo15 O31 174.1(4)
O53 Mo15 O31 84.5(4)
O12 Mo15 O31 76.3(4)
O7 Mo15 O31 73.2(3)
O28 Mo15 O31 88.1(3)
O63 Mo16 O43 104.9(5)
O63 Mo16 O51 102.9(4)
O43 Mo16 O51 99.9(5)
O63 Mo16 O75 97.4(5)
O43 Mo16 O75 93.3(5)
O51 Mo16 O75 152.0(4)
O63 Mo16 O41 91.9(5)
O43 Mo16 O41 160.4(4)
O51 Mo16 O41 85.9(4)
O75 Mo16 O41 74.3(4)
O63 Mo16 O55 161.9(5)
O43 Mo16 O55 90.6(4)
O51 Mo16 O55 83.2(4)
O75 Mo16 O55 72.0(4)
O41 Mo16 O55 71.3(3)
O25 Mo17 O79 104.8(5)
O25 Mo17 O46 99.4(5)
O79 Mo17 O46 103.8(4)
O25 Mo17 O39 92.7(4)
O79 Mo17 O39 97.1(4)
O46 Mo17 O39 152.2(4)
O25 Mo17 O35 161.0(4)
O79 Mo17 O35 91.3(5)
O46 Mo17 O35 86.1(4)
O39 Mo17 O35 75.1(4)
O25 Mo17 O29 90.5(4)
O79 Mo17 O29 161.9(5)
O46 Mo17 O29 82.7(4)
O39 Mo17 O29 72.2(3)
O35 Mo17 O29 72.1(3)
O38 Mo18 O15 106.6(5)
O38 Mo18 O58 103.4(4)
O15 Mo18 O58 99.9(5)
O38 Mo18 O18 96.7(4)
O15 Mo18 O18 93.8(4)
O58 Mo18 O18 151.2(4)
O38 Mo18 O3 92.1(5)
O15 Mo18 O3 158.7(4)
O58 Mo18 O3 85.0(4)
O18 Mo18 O3 73.7(4)
O38 Mo18 O48 161.0(5)
O15 Mo18 O48 89.6(4)
O58 Mo18 O48 82.8(4)
O18 Mo18 O48 72.0(3)
O3 Mo18 O48 70.3(3)
O74 Mo19 O66 104.7(6)
O74 Mo19 O34 100.1(5)
O66 Mo19 O34 103.2(5)
O74 Mo19 O32 93.6(5)
O66 Mo19 O32 96.5(5)
O34 Mo19 O32 152.1(4)
O74 Mo19 O44 161.0(5)
O66 Mo19 O44 91.0(5)
O34 Mo19 O44 86.4(4)
O32 Mo19 O44 73.6(4)
O74 Mo19 O37 91.7(4)
O66 Mo19 O37 160.8(5)
O34 Mo19 O37 83.2(4)
O32 Mo19 O37 72.1(4)
O44 Mo19 O37 71.2(3)
O80 Mo20 O61 102.6(5)
O80 Mo20 O33 104.0(5)
O61 Mo20 O33 104.5(5)
O80 Mo20 O50 103.0(5)
O61 Mo20 O50 103.1(5)
O33 Mo20 O50 135.7(4)
O80 Mo20 O17 83.8(5)
O61 Mo20 O17 173.4(4)
O33 Mo20 O17 74.9(4)
O50 Mo20 O17 73.8(4)
O80 Mo20 O14 171.1(5)
O61 Mo20 O14 86.3(5)
O33 Mo20 O14 73.8(4)
O50 Mo20 O14 74.2(4)
O17 Mo20 O14 87.3(4)
O78 Mo21 O72 104.0(5)
O78 Mo21 O82 103.3(5)
O72 Mo21 O82 103.0(5)
O78 Mo21 O1 101.1(5)
O72 Mo21 O1 102.5(5)
O82 Mo21 O1 139.0(4)
O78 Mo21 O23 170.2(5)
O72 Mo21 O23 85.7(4)
O82 Mo21 O23 75.3(4)
O1 Mo21 O23 75.1(4)
O78 Mo21 O4 86.7(4)
O72 Mo21 O4 169.3(4)
O82 Mo21 O4 73.9(4)
O1 Mo21 O4 75.1(4)
O23 Mo21 O4 83.6(3)
Mo21 O1 Mo7 104.1(4)
Mo21 O1 Mo3 103.6(4)
Mo7 O1 Mo3 106.3(4)
Mo1 O2 Fe1 134.0(5)
Mo1 O3 Mo18 117.3(4)
Mo2 O4 Mo3 150.9(5)
Mo2 O4 Mo21 104.5(4)
Mo3 O4 Mo21 104.6(4)
Mo5 O5 Mo4 111.9(4)
Fe5 O6 Mo6 121.3(4)
Fe5 O6 Mo3 116.3(4)
Mo6 O6 Mo3 96.1(3)
Fe5 O6 Mo7 117.6(4)
Mo6 O6 Mo7 96.0(3)
Mo3 O6 Mo7 105.7(3)
Mo15 O7 Mo1 104.4(4)
Mo15 O7 Mo11 104.7(4)
Mo1 O7 Mo11 110.5(4)
Mo2 O8 Mo4 111.3(5)
Mo7 O9 Fe2 137.4(5)
Mo7 O10 Mo6 111.9(4)
Mo5 O11 Fe1 137.6(5)
Mo15 O12 Mo9 105.9(4)
Mo15 O12 Mo12 101.8(4)
Mo9 O12 Mo12 109.4(4)
Fe5 O13 Mo4 120.6(4)
Fe5 O13 Mo2 118.2(4)
Mo4 O13 Mo2 96.1(3)
Fe5 O13 Mo5 116.8(4)
Mo4 O13 Mo5 95.9(3)
Mo2 O13 Mo5 105.1(3)
Mo14 O14 Mo8 152.7(5)
Mo14 O14 Mo20 103.4(4)
Mo8 O14 Mo20 103.9(4)
Mo4 O16 Fe1 143.3(5)
Mo10 O17 Mo13 144.1(6)
Mo10 O17 Mo20 108.3(4)
Mo13 O17 Mo20 107.1(4)
Mo11 O18 Mo18 118.1(5)
Mo3 O19 Fe4 137.1(5)
Fe5 O20 Fe2 125.1(5)
Fe5 O20 Fe1 123.5(5)
Fe2 O20 Fe1 100.0(4)
Mo2 O21 Fe3 136.3(5)
Mo14 O22 Fe4 133.7(5)
Mo5 O23 Mo7 151.3(5)
Mo5 O23 Mo21 104.6(4)
Mo7 O23 Mo21 104.0(4)
Mo6 O24 Fe2 143.3(5)
Fe5 O26 Fe4 124.5(5)
Fe5 O26 Fe3 124.5(5)
Fe4 O26 Fe3 100.4(4)
As2 O27 Fe4 130.7(5)
As2 O27 Fe3 128.0(5)
Fe4 O27 Fe3 97.9(4)
Mo9 O28 Mo1 153.5(5)
Mo9 O28 Mo15 103.4(4)
Mo1 O28 Mo15 102.7(4)
As1 O29 Mo17 119.2(4)
As1 O29 Mo12 116.3(4)
Mo17 O29 Mo12 92.4(3)
As1 O29 Mo9 127.6(4)
Mo17 O29 Mo9 92.3(3)
Mo12 O29 Mo9 101.6(3)
Mo4 O30 Fe3 144.9(5)
Mo11 O31 Mo12 143.6(5)
Mo11 O31 Mo15 108.0(4)
Mo12 O31 Mo15 108.0(4)
Mo13 O32 Mo19 117.4(5)
Mo20 O33 Mo14 105.6(4)
Mo20 O33 Mo10 103.2(4)
Mo14 O33 Mo10 109.4(4)
Mo19 O34 Fe3 144.8(6)
Mo9 O35 Mo17 117.4(4)
As1 O36 Fe2 129.4(5)
As1 O36 Fe1 129.7(5)
Fe2 O36 Fe1 96.4(4)
As2 O37 Mo19 119.3(5)
As2 O37 Mo13 116.1(4)
Mo19 O37 Mo13 92.6(3)
As2 O37 Mo8 126.3(4)
Mo19 O37 Mo8 92.8(3)
Mo13 O37 Mo8 102.6(4)
Mo12 O39 Mo17 118.2(5)
Mo14 O41 Mo16 118.0(5)
Mo9 O42 Fe2 136.1(5)
Mo8 O44 Mo19 116.7(5)
Mo3 O45 Mo6 110.8(4)
Mo17 O46 Fe2 144.6(5)
Mo6 O47 Fe4 144.1(5)
As1 O48 Mo11 116.1(4)
As1 O48 Mo18 117.8(4)
Mo11 O48 Mo18 92.0(3)
As1 O48 Mo1 128.1(4)
Mo11 O48 Mo1 102.0(3)
Mo18 O48 Mo1 93.2(3)
Mo20 O50 Mo8 104.4(4)
Mo20 O50 Mo13 105.0(4)
Mo8 O50 Mo13 110.5(4)
Mo16 O51 Fe4 144.1(5)
Mo8 O54 Fe3 133.6(5)
As2 O55 Mo16 119.6(5)
As2 O55 Mo10 116.0(4)
Mo16 O55 Mo10 93.1(3)
As2 O55 Mo14 125.9(4)
Mo16 O55 Mo14 93.0(3)
Mo10 O55 Mo14 102.6(4)
Mo18 O58 Fe1 145.0(5)
Mo10 O75 Mo16 117.1(5)
Mo21 O82 Mo2 104.8(4)
Mo21 O82 Mo5 103.6(4)
Mo2 O82 Mo5 106.8(4)

loop_
_geom_bond_atom_site_label_1
_geom_bond_atom_site_label_2
_geom_bond_distance
As1 O36 1.749(8)
As1 O29 1.793(9)
As1 O48 1.817(9)
As2 O27 1.779(9)
As2 O37 1.815(9)
As2 O55 1.820(9)
Fe1 O58 1.955(9)
Fe1 O2 1.976(9)
Fe1 O20 1.988(9)
Fe1 O36 2.037(9)
Fe1 O16 2.039(9)
Fe1 O11 2.040(9)
Fe2 O42 1.963(9)
Fe2 O20 1.970(9)
Fe2 O46 1.984(9)
Fe2 O24 2.030(9)
Fe2 O36 2.032(9)
Fe2 O9 2.046(9)
Fe3 O34 1.968(9)
Fe3 O54 1.988(10)
Fe3 O26 1.993(9)
Fe3 O30 2.021(9)
Fe3 O27 2.034(9)
Fe3 O21 2.047(10)
Fe4 O26 1.953(9)
Fe4 O22 1.958(9)
Fe4 O27 1.987(9)
Fe4 O51 1.988(9)
Fe4 O47 2.030(9)
Fe4 O19 2.060(10)
Fe5 O20 1.821(9)
Fe5 O26 1.828(9)
Fe5 O13 1.861(8)
Fe5 O6 1.866(8)
Mo1 O64 1.720(9)
Mo1 O3 1.781(9)
Mo1 O2 1.797(9)
Mo1 O28 1.979(8)
Mo1 O7 2.154(9)
Mo1 O48 2.394(8)
Mo2 O81 1.687(10)
Mo2 O21 1.782(9)
Mo2 O8 1.824(9)
Mo2 O4 1.974(9)
Mo2 O82 2.207(10)
Mo2 O13 2.248(8)
Mo3 O71 1.697(10)
Mo3 O19 1.761(9)
Mo3 O45 1.837(9)
Mo3 O4 1.980(9)
Mo3 O6 2.224(9)
Mo3 O1 2.244(10)
Mo4 O65 1.719(9)
Mo4 O30 1.776(9)
Mo4 O16 1.791(8)
Mo4 O5 2.103(9)
Mo4 O8 2.138(10)
Mo4 O13 2.154(9)
Mo5 O57 1.697(9)
Mo5 O11 1.779(9)
Mo5 O5 1.841(9)
Mo5 O23 1.978(9)
Mo5 O82 2.239(10)
Mo5 O13 2.248(8)
Mo6 O70 1.727(10)
Mo6 O24 1.780(9)
Mo6 O47 1.793(9)
Mo6 O45 2.119(10)
Mo6 O10 2.126(9)
Mo6 O6 2.158(8)
Mo7 O56 1.715(9)
Mo7 O9 1.755(9)
Mo7 O10 1.823(9)
Mo7 O23 1.987(9)
Mo7 O1 2.212(9)
Mo7 O6 2.249(8)
Mo8 O40 1.696(10)
Mo8 O54 1.787(9)
Mo8 O44 1.788(10)
Mo8 O14 1.971(9)
Mo8 O50 2.202(10)
Mo8 O37 2.406(9)
Mo9 O52 1.715(9)
Mo9 O42 1.786(9)
Mo9 O35 1.803(9)
Mo9 O28 1.966(9)
Mo9 O12 2.137(9)
Mo9 O29 2.454(8)
Mo10 O49 1.709(11)
Mo10 O76 1.726(10)
Mo10 O75 1.864(10)
Mo10 O17 1.949(9)
Mo10 O55 2.290(9)
Mo10 O33 2.349(10)
Mo11 O62 1.703(10)
Mo11 O67 1.739(9)
Mo11 O18 1.869(9)
Mo11 O31 1.944(9)
Mo11 O7 2.283(9)
Mo11 O48 2.295(9)
Mo12 O69 1.700(10)
Mo12 O68 1.726(10)
Mo12 O39 1.846(9)
Mo12 O31 1.971(9)
Mo12 O29 2.329(9)
Mo12 O12 2.403(9)
Mo13 O59 1.691(10)
Mo13 O77 1.699(11)
Mo13 O32 1.858(9)
Mo13 O17 1.976(9)
Mo13 O50 2.274(10)
Mo13 O37 2.304(9)
Mo14 O60 1.707(10)
Mo14 O41 1.789(9)
Mo14 O22 1.807(9)
Mo14 O14 1.964(9)
Mo14 O33 2.169(9)
Mo14 O55 2.434(9)
Mo15 O73 1.705(9)
Mo15 O53 1.731(9)
Mo15 O12 1.948(9)
Mo15 O7 1.962(9)
Mo15 O28 2.185(9)
Mo15 O31 2.213(9)
Mo16 O63 1.716(9)
Mo16 O43 1.733(10)
Mo16 O51 1.810(9)
Mo16 O75 2.013(10)
Mo16 O41 2.184(10)
Mo16 O55 2.268(9)
Mo17 O25 1.719(10)
Mo17 O79 1.738(10)
Mo17 O46 1.804(9)
Mo17 O39 2.032(9)
Mo17 O35 2.192(10)
Mo17 O29 2.283(9)
Mo18 O38 1.726(10)
Mo18 O15 1.741(10)
Mo18 O58 1.817(9)
Mo18 O18 1.988(10)
Mo18 O3 2.210(9)
Mo18 O48 2.305(8)
Mo19 O74 1.728(11)
Mo19 O66 1.742(11)
Mo19 O34 1.812(9)
Mo19 O32 2.019(10)
Mo19 O44 2.190(11)
Mo19 O37 2.277(9)
Mo20 O80 1.712(10)
Mo20 O61 1.723(11)
Mo20 O33 1.939(10)
Mo20 O50 1.960(10)
Mo20 O17 2.204(10)
Mo20 O14 2.205(9)
Mo21 O78 1.733(11)
Mo21 O72 1.734(10)
Mo21 O82 1.960(10)
Mo21 O1 1.965(9)
Mo21 O23 2.196(9)
Mo21 O4 2.202(9)
